data_4103612
loop_
_publ_author_name
'Sushanta K. Pal'
'Pradip Bag'
'Arindam Sarkar'
'Xiaoliu Chi'
'Mikhail E. Itkis'
'Fook S. Tham'
'Bruno Donnadieu'
'Robert C. Haddon'

_publ_section_title
;
 Hysteretic Spin and Charge Delocalization in a Phenalenyl-Based Molecular
 Conductor
;
_journal_name_full 'Journal of the American Chemical Society'
_journal_page_first 17258
_journal_page_last 17264
_journal_paper_doi 10.1021/ja107201d
_journal_volume 132
_journal_year 2010
_chemical_formula_sum 'C34 H32 B N2 O2'
_chemical_formula_weight 511.43
_chemical_name_systematic
; 
 ? 
;
_space_group_IT_number 14
_symmetry_cell_setting monoclinic
_symmetry_space_group_name_Hall '-P 2ybc'
_symmetry_space_group_name_H-M 'P 1 21/c 1'
_atom_sites_solution_hydrogens geom
_atom_sites_solution_primary direct
_atom_sites_solution_secondary difmap
_audit_creation_method SHELXL-97
_cell_angle_alpha 90.00
_cell_angle_beta 100.4350(8)
_cell_angle_gamma 90.00
_cell_formula_units_Z 4
_cell_length_a 9.0564(5)
_cell_length_b 12.2219(7)
_cell_length_c 23.9314(13)
_cell_measurement_reflns_used 2816
_cell_measurement_temperature 320(2)
_cell_measurement_theta_max 22.15
_cell_measurement_theta_min 2.29
_cell_volume 2605.1(3)
_computing_cell_refinement 'Bruker SAINT'
_computing_data_collection 'Bruker APEX2'
_computing_data_reduction 'Bruker SAINT'
_computing_molecular_graphics 'Bruker SHELXTL'
_computing_publication_material 'Bruker SHELXTL'
_computing_structure_refinement 'SHELXL-97 (Sheldrick, 2008)'
_computing_structure_solution 'SHELXS-97 (Sheldrick, 2008)'
_diffrn_ambient_temperature 320(2)
_diffrn_measured_fraction_theta_full 1.000
_diffrn_measured_fraction_theta_max 1.000
_diffrn_measurement_device_type 'Bruker APEX-II CCD'
_diffrn_measurement_method '\f and \w scans'
_diffrn_radiation_monochromator graphite
_diffrn_radiation_source 'Normal-focus sealed tube'
_diffrn_radiation_type MoK\a
_diffrn_radiation_wavelength 0.71073
_diffrn_reflns_av_R_equivalents 0.0490
_diffrn_reflns_av_sigmaI/netI 0.0347
_diffrn_reflns_limit_h_max 9
_diffrn_reflns_limit_h_min -9
_diffrn_reflns_limit_k_max 13
_diffrn_reflns_limit_k_min -13
_diffrn_reflns_limit_l_max 26
_diffrn_reflns_limit_l_min -26
_diffrn_reflns_number 18629
_diffrn_reflns_theta_full 22.72
_diffrn_reflns_theta_max 22.72
_diffrn_reflns_theta_min 1.88
_exptl_absorpt_coefficient_mu 0.080
_exptl_absorpt_correction_T_max 0.9920
_exptl_absorpt_correction_T_min 0.9764
_exptl_absorpt_correction_type multi-scan
_exptl_absorpt_process_details 'Bruker SADABS'
_exptl_crystal_colour black
_exptl_crystal_density_diffrn 1.304
_exptl_crystal_density_meas ?
_exptl_crystal_density_method 'not measured'
_exptl_crystal_description 'needle frag'
_exptl_crystal_F_000 1084
_exptl_crystal_size_max 0.30
_exptl_crystal_size_mid 0.20
_exptl_crystal_size_min 0.10
_refine_diff_density_max 0.306
_refine_diff_density_min -0.218
_refine_diff_density_rms 0.032
_refine_ls_extinction_method none
_refine_ls_goodness_of_fit_ref 1.001
_refine_ls_hydrogen_treatment constr
_refine_ls_matrix_type full
_refine_ls_number_parameters 354
_refine_ls_number_reflns 3510
_refine_ls_number_restraints 0
_refine_ls_restrained_S_all 1.001
_refine_ls_R_factor_all 0.0852
_refine_ls_R_factor_gt 0.0464
_refine_ls_shift/su_max 0.000
_refine_ls_shift/su_mean 0.000
_refine_ls_structure_factor_coef Fsqd
_refine_ls_weighting_details 'calc w=1/[\s^2^(Fo^2^)+(0.0481P)^2^+1.3433P] where P=(Fo^2^+2Fc^2^)/3'
_refine_ls_weighting_scheme calc
_refine_ls_wR_factor_gt 0.1042
_refine_ls_wR_factor_ref 0.1241
_reflns_number_gt 2261
_reflns_number_total 3510
_reflns_threshold_expression >2sigma(I)
_cod_data_source_file ja107201d_si_006.cif
_cod_data_source_block rh146_320k+_0m
_cod_depositor_comments
;
The following automatic conversions were performed:

'_exptl_crystal_density_meas' value 'not measured' was changed to '?'
- the value is perceived as not measured.

Automatic conversion script
Id: cif_fix_values 3008 2015-01-20 13:52:24Z robertas 
;
_cod_database_code 4103612

loop_
_symmetry_equiv_pos_as_xyz
'x, y, z'
'-x, y+1/2, -z+1/2'
'-x, -y, -z'
'x, -y-1/2, z-1/2'

loop_
_atom_site_label
_atom_site_type_symbol
_atom_site_fract_x
_atom_site_fract_y
_atom_site_fract_z
_atom_site_U_iso_or_equiv
_atom_site_adp_type
_atom_site_occupancy
_atom_site_symmetry_multiplicity
_atom_site_calc_flag
_atom_site_refinement_flags
B1 B 0.0587(4) 0.3242(3) 0.39013(15) 0.0497(9) Uani 1 1 d .
O1 O 0.0591(2) 0.43002(15) 0.41813(8) 0.0549(6) Uani 1 1 d .
C1 C 0.1810(3) 0.4948(2) 0.42908(12) 0.0472(7) Uani 1 1 d .
C2 C 0.1631(3) 0.5998(2) 0.45001(13) 0.0557(8) Uani 1 1 d .
H2 H 0.0698 0.6220 0.4569 0.067 Uiso 1 1 calc R
C3 C 0.2828(3) 0.6701(2) 0.46035(13) 0.0566(8) Uani 1 1 d .
H3 H 0.2690 0.7400 0.4739 0.068 Uiso 1 1 calc R
C3A C 0.4259(3) 0.6393(2) 0.45101(12) 0.0498(8) Uani 1 1 d .
C4 C 0.5520(3) 0.7096(3) 0.46190(13) 0.0586(8) Uani 1 1 d .
H4 H 0.5400 0.7810 0.4737 0.070 Uiso 1 1 calc R
C5 C 0.6924(4) 0.6741(3) 0.45528(14) 0.0630(9) Uani 1 1 d .
H5 H 0.7739 0.7216 0.4625 0.076 Uiso 1 1 calc R
C6 C 0.7122(3) 0.5681(3) 0.43804(13) 0.0605(9) Uani 1 1 d .
H6 H 0.8079 0.5445 0.4348 0.073 Uiso 1 1 calc R
C6A C 0.5913(3) 0.4953(2) 0.42526(11) 0.0479(7) Uani 1 1 d .
C7 C 0.6059(3) 0.3861(2) 0.40747(12) 0.0540(8) Uani 1 1 d .
H7 H 0.7004 0.3613 0.4033 0.065 Uiso 1 1 calc R
C8 C 0.4880(3) 0.3160(2) 0.39617(12) 0.0537(8) Uani 1 1 d .
H8 H 0.5037 0.2449 0.3846 0.064 Uiso 1 1 calc R
C9 C 0.3414(3) 0.3491(2) 0.40169(11) 0.0467(7) Uani 1 1 d .
C9A C 0.3220(3) 0.4586(2) 0.42014(11) 0.0433(7) Uani 1 1 d .
C9B C 0.4462(3) 0.5311(2) 0.43185(11) 0.0447(7) Uani 1 1 d .
N1 N 0.2187(2) 0.28360(18) 0.39019(10) 0.0475(6) Uani 1 1 d .
C20 C 0.2332(3) 0.1692(2) 0.37253(13) 0.0574(8) Uani 1 1 d .
H20A H 0.3068 0.1658 0.3477 0.069 Uiso 1 1 calc R
H20B H 0.1377 0.1453 0.3508 0.069 Uiso 1 1 calc R
C21 C 0.2802(4) 0.0904(3) 0.42218(15) 0.0769(11) Uani 1 1 d .
H21A H 0.3822 0.1074 0.4405 0.092 Uiso 1 1 calc R
H21B H 0.2156 0.1016 0.4499 0.092 Uiso 1 1 calc R
C22 C 0.2726(4) -0.0283(3) 0.40465(19) 0.0914(12) Uani 1 1 d .
H22A H 0.3228 -0.0364 0.3724 0.110 Uiso 1 1 calc R
H22B H 0.3281 -0.0711 0.4356 0.110 Uiso 1 1 calc R
C23 C 0.1179(5) -0.0750(3) 0.38912(17) 0.0909(12) Uani 1 1 d .
H23A H 0.0661 -0.0666 0.4205 0.136 Uiso 1 1 calc R
H23B H 0.1243 -0.1513 0.3803 0.136 Uiso 1 1 calc R
H23C H 0.0639 -0.0371 0.3566 0.136 Uiso 1 1 calc R
O2 O -0.0198(2) 0.24871(16) 0.42266(8) 0.0565(6) Uani 1 1 d .
C11 C -0.1205(3) 0.1750(2) 0.39790(14) 0.0512(8) Uani 1 1 d .
C12 C -0.1726(4) 0.0966(3) 0.43252(14) 0.0656(9) Uani 1 1 d .
H12 H -0.1412 0.0995 0.4717 0.079 Uiso 1 1 calc R
C13 C -0.2690(4) 0.0161(3) 0.40928(17) 0.0703(10) Uani 1 1 d .
H13 H -0.3014 -0.0354 0.4330 0.084 Uiso 1 1 calc R
C13A C -0.3205(3) 0.0091(3) 0.35027(16) 0.0620(9) Uani 1 1 d .
C14 C -0.4152(4) -0.0758(3) 0.32449(19) 0.0761(11) Uani 1 1 d .
H14 H -0.4462 -0.1300 0.3471 0.091 Uiso 1 1 calc R
C15 C -0.4619(4) -0.0793(3) 0.2668(2) 0.0837(12) Uani 1 1 d .
H15 H -0.5224 -0.1366 0.2506 0.100 Uiso 1 1 calc R
C16 C -0.4198(4) 0.0014(3) 0.23283(16) 0.0742(10) Uani 1 1 d .
H16 H -0.4541 -0.0014 0.1938 0.089 Uiso 1 1 calc R
C16A C -0.3269(3) 0.0872(3) 0.25574(14) 0.0577(8) Uani 1 1 d .
C17 C -0.2792(3) 0.1705(3) 0.22223(14) 0.0647(9) Uani 1 1 d .
H17 H -0.3140 0.1698 0.1832 0.078 Uiso 1 1 calc R
C18 C -0.1842(3) 0.2517(3) 0.24485(13) 0.0592(8) Uani 1 1 d .
H18 H -0.1574 0.3053 0.2210 0.071 Uiso 1 1 calc R
C19 C -0.1250(3) 0.2567(2) 0.30393(12) 0.0469(7) Uani 1 1 d .
C19A C -0.1731(3) 0.1746(2) 0.33937(13) 0.0469(7) Uani 1 1 d .
C19B C -0.2739(3) 0.0903(2) 0.31514(14) 0.0520(8) Uani 1 1 d .
N2 N -0.0253(2) 0.33271(18) 0.32815(10) 0.0483(6) Uani 1 1 d .
C24 C 0.0274(3) 0.4168(2) 0.29210(14) 0.0608(9) Uani 1 1 d .
H24A H 0.0532 0.3808 0.2591 0.073 Uiso 1 1 calc R
H24B H 0.1188 0.4486 0.3132 0.073 Uiso 1 1 calc R
C25 C -0.0808(5) 0.5092(3) 0.27154(18) 0.0924(12) Uani 1 1 d .
H25A H -0.0356 0.5543 0.2458 0.111 Uiso 1 1 calc R
H25B H -0.1710 0.4773 0.2496 0.111 Uiso 1 1 calc R
C26 C -0.1238(6) 0.5779(4) 0.3126(2) 0.1293(18) Uani 1 1 d .
H26A H -0.0336 0.6078 0.3356 0.155 Uiso 1 1 calc R
H26B H -0.1732 0.5336 0.3373 0.155 Uiso 1 1 calc R
C27 C -0.2278(5) 0.6732(3) 0.29068(19) 0.1113(15) Uani 1 1 d .
H27A H -0.1810 0.7182 0.2660 0.167 Uiso 1 1 calc R
H27B H -0.2469 0.7161 0.3222 0.167 Uiso 1 1 calc R
H27C H -0.3209 0.6452 0.2700 0.167 Uiso 1 1 calc R

loop_
_atom_site_aniso_label
_atom_site_aniso_U_11
_atom_site_aniso_U_22
_atom_site_aniso_U_33
_atom_site_aniso_U_23
_atom_site_aniso_U_13
_atom_site_aniso_U_12
B1 0.047(2) 0.046(2) 0.056(2) -0.0048(18) 0.0076(17) 0.0041(16)
O1 0.0400(11) 0.0542(13) 0.0690(14) -0.0128(11) 0.0058(10) 0.0044(10)
C1 0.0393(17) 0.0475(18) 0.0524(19) -0.0034(15) 0.0015(14) 0.0055(14)
C2 0.0458(18) 0.052(2) 0.067(2) -0.0089(16) 0.0034(15) 0.0112(16)
C3 0.059(2) 0.0438(19) 0.062(2) -0.0055(15) -0.0026(16) 0.0107(16)
C3A 0.0517(19) 0.0480(19) 0.0468(19) 0.0064(14) 0.0011(15) 0.0050(15)
C4 0.064(2) 0.0496(19) 0.059(2) 0.0045(15) 0.0029(17) -0.0044(17)
C5 0.056(2) 0.066(2) 0.066(2) 0.0058(18) 0.0087(17) -0.0123(17)
C6 0.0484(19) 0.075(2) 0.059(2) 0.0044(18) 0.0123(16) -0.0029(17)
C6A 0.0435(17) 0.058(2) 0.0427(18) 0.0058(15) 0.0083(13) 0.0044(15)
C7 0.0459(18) 0.061(2) 0.056(2) 0.0013(16) 0.0132(15) 0.0137(16)
C8 0.0484(18) 0.0516(19) 0.060(2) -0.0061(15) 0.0061(15) 0.0105(16)
C9 0.0452(18) 0.0498(19) 0.0431(18) -0.0024(14) 0.0028(14) 0.0080(15)
C9A 0.0436(17) 0.0449(17) 0.0395(17) -0.0013(13) 0.0024(13) 0.0078(14)
C9B 0.0482(17) 0.0468(18) 0.0368(17) 0.0038(13) 0.0017(13) 0.0046(14)
N1 0.0447(14) 0.0434(15) 0.0518(15) -0.0081(11) 0.0016(11) 0.0060(12)
C20 0.0568(19) 0.050(2) 0.063(2) -0.0096(16) 0.0051(16) 0.0069(15)
C21 0.081(2) 0.059(2) 0.083(3) 0.0036(19) -0.005(2) 0.0129(19)
C22 0.091(3) 0.057(2) 0.128(4) 0.009(2) 0.025(3) 0.019(2)
C23 0.116(3) 0.069(3) 0.087(3) -0.001(2) 0.016(2) 0.003(2)
O2 0.0566(13) 0.0608(13) 0.0511(13) -0.0026(11) 0.0071(10) -0.0030(11)
C11 0.0494(18) 0.0459(19) 0.061(2) -0.0019(16) 0.0173(16) 0.0039(15)
C12 0.076(2) 0.065(2) 0.061(2) 0.0011(18) 0.0245(18) 0.0035(19)
C13 0.078(2) 0.056(2) 0.085(3) 0.004(2) 0.035(2) -0.0061(19)
C13A 0.057(2) 0.054(2) 0.080(3) -0.0097(19) 0.0255(19) -0.0007(16)
C14 0.068(2) 0.056(2) 0.112(3) -0.011(2) 0.037(2) -0.0130(18)
C15 0.067(2) 0.072(3) 0.113(4) -0.028(3) 0.018(2) -0.018(2)
C16 0.063(2) 0.070(2) 0.087(3) -0.022(2) 0.007(2) -0.0076(19)
C16A 0.0478(18) 0.058(2) 0.066(2) -0.0133(18) 0.0054(16) -0.0004(16)
C17 0.060(2) 0.069(2) 0.059(2) -0.0076(19) -0.0033(17) 0.0030(18)
C18 0.061(2) 0.056(2) 0.057(2) 0.0036(17) 0.0003(16) -0.0001(17)
C19 0.0397(16) 0.0466(18) 0.053(2) -0.0017(15) 0.0056(14) 0.0069(14)
C19A 0.0432(17) 0.0471(18) 0.051(2) -0.0031(15) 0.0103(14) 0.0061(14)
C19B 0.0421(17) 0.0456(19) 0.071(2) -0.0076(16) 0.0167(16) -0.0004(14)
N2 0.0452(14) 0.0445(14) 0.0531(16) 0.0014(12) 0.0036(12) -0.0019(12)
C24 0.0578(19) 0.055(2) 0.066(2) 0.0088(16) 0.0023(16) -0.0032(16)
C25 0.103(3) 0.067(3) 0.107(3) 0.012(2) 0.019(3) 0.002(2)
C26 0.154(5) 0.134(4) 0.109(4) 0.018(3) 0.049(3) 0.067(4)
C27 0.124(4) 0.091(3) 0.121(4) 0.022(3) 0.029(3) 0.043(3)

loop_
_atom_type_symbol
_atom_type_description
_atom_type_scat_dispersion_real
_atom_type_scat_dispersion_imag
_atom_type_scat_source
C C 0.0033 0.0016 'International Tables Vol C Tables 4.2.6.8 and 6.1.1.4'
H H 0.0000 0.0000 'International Tables Vol C Tables 4.2.6.8 and 6.1.1.4'
B B 0.0013 0.0007 'International Tables Vol C Tables 4.2.6.8 and 6.1.1.4'
N N 0.0061 0.0033 'International Tables Vol C Tables 4.2.6.8 and 6.1.1.4'
O O 0.0106 0.0060 'International Tables Vol C Tables 4.2.6.8 and 6.1.1.4'

loop_
_geom_angle_atom_site_label_1
_geom_angle_atom_site_label_2
_geom_angle_atom_site_label_3
_geom_angle
O1 B1 O2 105.9(2)
O1 B1 N1 111.3(2)
O2 B1 N1 110.1(2)
O1 B1 N2 110.0(2)
O2 B1 N2 110.5(2)
N1 B1 N2 108.9(2)
C1 O1 B1 123.1(2)
O1 C1 C2 117.8(3)
O1 C1 C9A 121.4(3)
C2 C1 C9A 120.8(3)
C3 C2 C1 120.1(3)
C3 C2 H2 120.0
C1 C2 H2 120.0
C2 C3 C3A 121.7(3)
C2 C3 H3 119.1
C3A C3 H3 119.1
C3 C3A C4 123.0(3)
C3 C3A C9B 118.5(3)
C4 C3A C9B 118.4(3)
C5 C4 C3A 121.2(3)
C5 C4 H4 119.4
C3A C4 H4 119.4
C4 C5 C6 120.1(3)
C4 C5 H5 120.0
C6 C5 H5 120.0
C5 C6 C6A 121.5(3)
C5 C6 H6 119.2
C6A C6 H6 119.2
C6 C6A C7 123.6(3)
C6 C6A C9B 118.8(3)
C7 C6A C9B 117.6(3)
C8 C7 C6A 122.8(3)
C8 C7 H7 118.6
C6A C7 H7 118.6
C7 C8 C9 121.2(3)
C7 C8 H8 119.4
C9 C8 H8 119.4
N1 C9 C8 124.0(3)
N1 C9 C9A 118.2(2)
C8 C9 C9A 117.8(3)
C1 C9A C9B 118.8(3)
C1 C9A C9 120.6(3)
C9B C9A C9 120.6(2)
C9A C9B C6A 120.1(3)
C9A C9B C3A 120.0(3)
C6A C9B C3A 119.9(3)
C9 N1 C20 120.4(2)
C9 N1 B1 123.3(2)
C20 N1 B1 116.1(2)
N1 C20 C21 113.7(2)
N1 C20 H20A 108.8
C21 C20 H20A 108.8
N1 C20 H20B 108.8
C21 C20 H20B 108.8
H20A C20 H20B 107.7
C22 C21 C20 113.4(3)
C22 C21 H21A 108.9
C20 C21 H21A 108.9
C22 C21 H21B 108.9
C20 C21 H21B 108.9
H21A C21 H21B 107.7
C23 C22 C21 115.4(3)
C23 C22 H22A 108.4
C21 C22 H22A 108.4
C23 C22 H22B 108.4
C21 C22 H22B 108.4
H22A C22 H22B 107.5
C22 C23 H23A 109.5
C22 C23 H23B 109.5
H23A C23 H23B 109.5
C22 C23 H23C 109.5
H23A C23 H23C 109.5
H23B C23 H23C 109.5
C11 O2 B1 122.9(2)
O2 C11 C19A 121.8(3)
O2 C11 C12 118.2(3)
C19A C11 C12 120.0(3)
C13 C12 C11 120.7(3)
C13 C12 H12 119.6
C11 C12 H12 119.6
C12 C13 C13A 121.6(3)
C12 C13 H13 119.2
C13A C13 H13 119.2
C13 C13A C19B 118.3(3)
C13 C13A C14 123.1(3)
C19B C13A C14 118.6(3)
C15 C14 C13A 121.0(4)
C15 C14 H14 119.5
C13A C14 H14 119.5
C14 C15 C16 120.4(3)
C14 C15 H15 119.8
C16 C15 H15 119.8
C15 C16 C16A 121.3(4)
C15 C16 H16 119.4
C16A C16 H16 119.4
C16 C16A C17 123.0(3)
C16 C16A C19B 119.1(3)
C17 C16A C19B 117.9(3)
C18 C17 C16A 122.4(3)
C18 C17 H17 118.8
C16A C17 H17 118.8
C17 C18 C19 121.8(3)
C17 C18 H18 119.1
C19 C18 H18 119.1
N2 C19 C18 124.1(3)
N2 C19 C19A 118.6(3)
C18 C19 C19A 117.3(3)
C11 C19A C19B 119.2(3)
C11 C19A C19 120.4(3)
C19B C19A C19 120.4(3)
C13A C19B C16A 119.7(3)
C13A C19B C19A 120.2(3)
C16A C19B C19A 120.1(3)
C19 N2 C24 119.3(2)
C19 N2 B1 122.8(2)
C24 N2 B1 117.0(2)
N2 C24 C25 116.8(3)
N2 C24 H24A 108.1
C25 C24 H24A 108.1
N2 C24 H24B 108.1
C25 C24 H24B 108.1
H24A C24 H24B 107.3
C26 C25 C24 117.7(4)
C26 C25 H25A 107.9
C24 C25 H25A 107.9
C26 C25 H25B 107.9
C24 C25 H25B 107.9
H25A C25 H25B 107.2
C25 C26 C27 116.7(4)
C25 C26 H26A 108.1
C27 C26 H26A 108.1
C25 C26 H26B 108.1
C27 C26 H26B 108.1
H26A C26 H26B 107.3
C26 C27 H27A 109.5
C26 C27 H27B 109.5
H27A C27 H27B 109.5
C26 C27 H27C 109.5
H27A C27 H27C 109.5
H27B C27 H27C 109.5

loop_
_geom_bond_atom_site_label_1
_geom_bond_atom_site_label_2
_geom_bond_distance
B1 O1 1.456(4)
B1 O2 1.471(4)
B1 N1 1.532(4)
B1 N2 1.543(4)
O1 C1 1.345(3)
C1 C2 1.398(4)
C1 C9A 1.404(4)
C2 C3 1.370(4)
C2 H2 0.9300
C3 C3A 1.405(4)
C3 H3 0.9300
C3A C4 1.415(4)
C3A C9B 1.422(4)
C4 C5 1.380(4)
C4 H4 0.9300
C5 C6 1.381(4)
C5 H5 0.9300
C6 C6A 1.401(4)
C6 H6 0.9300
C6A C7 1.414(4)
C6A C9B 1.421(4)
C7 C8 1.358(4)
C7 H7 0.9300
C8 C9 1.417(4)
C8 H8 0.9300
C9 N1 1.356(3)
C9 C9A 1.430(4)
C9A C9B 1.420(4)
N1 C20 1.473(3)
C20 C21 1.529(4)
C20 H20A 0.9700
C20 H20B 0.9700
C21 C22 1.508(4)
C21 H21A 0.9700
C21 H21B 0.9700
C22 C23 1.497(5)
C22 H22A 0.9700
C22 H22B 0.9700
C23 H23A 0.9600
C23 H23B 0.9600
C23 H23C 0.9600
O2 C11 1.341(3)
C11 C19A 1.396(4)
C11 C12 1.404(4)
C12 C13 1.365(4)
C12 H12 0.9300
C13 C13A 1.407(4)
C13 H13 0.9300
C13A C19B 1.413(4)
C13A C14 1.415(4)
C14 C15 1.368(5)
C14 H14 0.9300
C15 C16 1.376(5)
C15 H15 0.9300
C16 C16A 1.394(4)
C16 H16 0.9300
C16A C17 1.411(4)
C16A C19B 1.416(4)
C17 C18 1.359(4)
C17 H17 0.9300
C18 C19 1.420(4)
C18 H18 0.9300
C19 N2 1.350(3)
C19 C19A 1.432(4)
C19A C19B 1.428(4)
N2 C24 1.476(4)
C24 C25 1.517(4)
C24 H24A 0.9700
C24 H24B 0.9700
C25 C26 1.400(5)
C25 H25A 0.9700
C25 H25B 0.9700
C26 C27 1.530(5)
C26 H26A 0.9700
C26 H26B 0.9700
C27 H27A 0.9600
C27 H27B 0.9600
C27 H27C 0.9600

loop_
_geom_torsion_atom_site_label_1
_geom_torsion_atom_site_label_2
_geom_torsion_atom_site_label_3
_geom_torsion_atom_site_label_4
_geom_torsion
O2 B1 O1 C1 135.5(2)
N1 B1 O1 C1 15.8(4)
N2 B1 O1 C1 -105.1(3)
B1 O1 C1 C2 172.6(3)
B1 O1 C1 C9A -7.7(4)
O1 C1 C2 C3 -178.2(3)
C9A C1 C2 C3 2.1(4)
C1 C2 C3 C3A -0.7(5)
C2 C3 C3A C4 -179.2(3)
C2 C3 C3A C9B -1.8(4)
C3 C3A C4 C5 176.2(3)
C9B C3A C4 C5 -1.3(4)
C3A C4 C5 C6 -0.3(5)
C4 C5 C6 C6A 1.9(5)
C5 C6 C6A C7 -180.0(3)
C5 C6 C6A C9B -1.8(4)
C6 C6A C7 C8 178.8(3)
C9B C6A C7 C8 0.6(4)
C6A C7 C8 C9 0.0(5)
C7 C8 C9 N1 178.9(3)
C7 C8 C9 C9A -0.7(4)
O1 C1 C9A C9B 179.3(2)
C2 C1 C9A C9B -1.0(4)
O1 C1 C9A C9 -3.1(4)
C2 C1 C9A C9 176.6(3)
N1 C9 C9A C1 3.5(4)
C8 C9 C9A C1 -176.9(3)
N1 C9 C9A C9B -179.0(2)
C8 C9 C9A C9B 0.6(4)
C1 C9A C9B C6A 177.6(2)
C9 C9A C9B C6A 0.0(4)
C1 C9A C9B C3A -1.4(4)
C9 C9A C9B C3A -179.0(3)
C6 C6A C9B C9A -178.9(3)
C7 C6A C9B C9A -0.6(4)
C6 C6A C9B C3A 0.1(4)
C7 C6A C9B C3A 178.4(3)
C3 C3A C9B C9A 2.8(4)
C4 C3A C9B C9A -179.6(3)
C3 C3A C9B C6A -176.2(2)
C4 C3A C9B C6A 1.3(4)
C8 C9 N1 C20 2.1(4)
C9A C9 N1 C20 -178.3(2)
C8 C9 N1 B1 -173.1(3)
C9A C9 N1 B1 6.4(4)
O1 B1 N1 C9 -15.3(4)
O2 B1 N1 C9 -132.5(3)
N2 B1 N1 C9 106.2(3)
O1 B1 N1 C20 169.2(2)
O2 B1 N1 C20 52.0(3)
N2 B1 N1 C20 -69.3(3)
C9 N1 C20 C21 83.3(3)
B1 N1 C20 C21 -101.1(3)
N1 C20 C21 C22 171.4(3)
C20 C21 C22 C23 -73.2(4)
O1 B1 O2 C11 137.5(2)
N1 B1 O2 C11 -102.0(3)
N2 B1 O2 C11 18.4(3)
B1 O2 C11 C19A -8.8(4)
B1 O2 C11 C12 171.0(3)
O2 C11 C12 C13 -176.5(3)
C19A C11 C12 C13 3.3(4)
C11 C12 C13 C13A -0.6(5)
C12 C13 C13A C19B -2.1(5)
C12 C13 C13A C14 177.2(3)
C13 C13A C14 C15 -179.7(3)
C19B C13A C14 C15 -0.4(5)
C13A C14 C15 C16 -1.4(5)
C14 C15 C16 C16A 1.2(5)
C15 C16 C16A C17 178.9(3)
C15 C16 C16A C19B 0.7(5)
C16 C16A C17 C18 -177.6(3)
C19B C16A C17 C18 0.7(4)
C16A C17 C18 C19 1.0(5)
C17 C18 C19 N2 177.0(3)
C17 C18 C19 C19A -2.0(4)
O2 C11 C19A C19B 176.5(2)
C12 C11 C19A C19B -3.3(4)
O2 C11 C19A C19 -2.5(4)
C12 C11 C19A C19 177.6(3)
N2 C19 C19A C11 1.5(4)
C18 C19 C19A C11 -179.5(3)
N2 C19 C19A C19B -177.6(2)
C18 C19 C19A C19B 1.5(4)
C13 C13A C19B C16A -178.3(3)
C14 C13A C19B C16A 2.3(4)
C13 C13A C19B C19A 2.0(4)
C14 C13A C19B C19A -177.3(3)
C16 C16A C19B C13A -2.4(4)
C17 C16A C19B C13A 179.2(3)
C16 C16A C19B C19A 177.2(3)
C17 C16A C19B C19A -1.1(4)
C11 C19A C19B C13A 0.6(4)
C19 C19A C19B C13A 179.7(3)
C11 C19A C19B C16A -179.0(3)
C19 C19A C19B C16A 0.1(4)
C18 C19 N2 C24 0.0(4)
C19A C19 N2 C24 179.0(2)
C18 C19 N2 B1 -168.6(3)
C19A C19 N2 B1 10.4(4)
O1 B1 N2 C19 -136.1(3)
O2 B1 N2 C19 -19.4(4)
N1 B1 N2 C19 101.6(3)
O1 B1 N2 C24 55.1(3)
O2 B1 N2 C24 171.7(2)
N1 B1 N2 C24 -67.2(3)
C19 N2 C24 C25 75.9(4)
B1 N2 C24 C25 -114.9(3)
N2 C24 C25 C26 62.8(5)
C24 C25 C26 C27 177.6(4)
